data_7126635
loop_
_publ_author_name
'Shircliff, Anthony D.'
'Burke, Benjamin P.'
'Davilla, Dustin J.'
'Burgess, Gwendolyn E.'
'Okorocha, Faith A.'
'Shrestha, Alina'
'Allbritton, Elisabeth M. A.'
'Nguyen, Phillip T.'
'Lamar, Rachael L.'
'Jones, Donald G.'
'Gorbet, Michael-Joseph'
'Allen, Michael B.'
'Eze, John I.'
'Fernandez, Andrea T.'
'Ramirez, Daniel'
'Archibald, Stephen J.'
'Prior, Timothy J.'
'Krause, Jeanette A.'
'Oliver, Allen G.'
'Hubin, Timothy J.'

_publ_section_title
;
 An ethylene cross-bridged pentaazamacrocycle and its Cu<sup>2+</sup>
 complex: constrained ligand topology and excellent kinetic stability.
;
_journal_issue 54
_journal_name_full 'Chemical communications (Cambridge, England)'
_journal_page_first 7519
_journal_page_last 7522
_journal_paper_doi 10.1039/d0cc00919a
_journal_volume 56
_journal_year 2020
_chemical_formula_moiety 'C15 H33 Cu N5, 0.45(Cl O4), 1.55(Cl)'
_chemical_formula_sum 'C15 H33 Cl2 Cu N5 O1.79'
_chemical_formula_weight 446.58
_space_group_crystal_system monoclinic
_space_group_IT_number 14
_space_group_name_Hall '-P 2yn'
_space_group_name_H-M_alt 'P 1 21/n 1'
_atom_sites_solution_hydrogens geom
_atom_sites_solution_primary iterative
_atom_sites_solution_secondary difmap
_audit_creation_method SHELXL-2017/1
_audit_update_record
;
2020-02-03 deposited with the CCDC.	2020-06-01 downloaded from the CCDC.
;
_cell_angle_alpha 90
_cell_angle_beta 90.357(4)
_cell_angle_gamma 90
_cell_formula_units_Z 4
_cell_length_a 8.8067(14)
_cell_length_b 15.792(2)
_cell_length_c 14.030(2)
_cell_measurement_reflns_used 2803
_cell_measurement_temperature 150(2)
_cell_measurement_theta_max 25.1205
_cell_measurement_theta_min 2.8125
_cell_volume 1951.2(5)
_computing_cell_refinement 'Bruker SAINT v8.37A'
_computing_data_collection 'Bruker APEX3 v2016.1.0'
_computing_data_reduction 'Bruker SAINT v8.37A'
_computing_molecular_graphics 'Ortep for Windows (Farrugia, 2012)'
_computing_publication_material 'WinGX publication routines (Farrugia, 2012)'
_computing_structure_refinement 'SHELXL-2017/1 (Sheldrick, 2017)'
_computing_structure_solution 'SUPERFLIP (Palatinus & Chapuis,2007)'
_diffrn_ambient_temperature 150(2)
_diffrn_detector_area_resol_mean 10.24
_diffrn_measured_fraction_theta_full 1.000
_diffrn_measured_fraction_theta_max 0.997
_diffrn_measurement_device_type 'Bruker PHOTON100 CMOS'
_diffrn_measurement_method 'omega-phi scans'
_diffrn_radiation_type synchrotron
_diffrn_radiation_wavelength 0.7749
_diffrn_reflns_av_R_equivalents 0.1643
_diffrn_reflns_av_unetI/netI 0.1545
_diffrn_reflns_Laue_measured_fraction_full 1.000
_diffrn_reflns_Laue_measured_fraction_max 0.997
_diffrn_reflns_limit_h_max 11
_diffrn_reflns_limit_h_min -11
_diffrn_reflns_limit_k_max 19
_diffrn_reflns_limit_k_min -19
_diffrn_reflns_limit_l_max 17
_diffrn_reflns_limit_l_min -17
_diffrn_reflns_number 20954
_diffrn_reflns_point_group_measured_fraction_full 1.000
_diffrn_reflns_point_group_measured_fraction_max 0.997
_diffrn_reflns_theta_full 27.706
_diffrn_reflns_theta_max 29.076
_diffrn_reflns_theta_min 2.117
_diffrn_source 'ALS beamline 11.3.1.'
_exptl_absorpt_coefficient_mu 1.783
_exptl_absorpt_correction_T_max 0.9281
_exptl_absorpt_correction_T_min 0.7057
_exptl_absorpt_correction_type multi-scan
_exptl_absorpt_process_details 'SADABS 2014/5'
_exptl_crystal_colour violet
_exptl_crystal_density_diffrn 1.520
_exptl_crystal_description plate
_exptl_crystal_F_000 941
_exptl_crystal_size_max 0.040
_exptl_crystal_size_mid 0.020
_exptl_crystal_size_min 0.002
_refine_diff_density_max 1.111
_refine_diff_density_min -0.875
_refine_diff_density_rms 0.142
_refine_ls_extinction_method none
_refine_ls_goodness_of_fit_ref 1.042
_refine_ls_hydrogen_treatment constr
_refine_ls_matrix_type full
_refine_ls_number_parameters 268
_refine_ls_number_reflns 4026
_refine_ls_number_restraints 28
_refine_ls_restrained_S_all 1.068
_refine_ls_R_factor_all 0.1734
_refine_ls_R_factor_gt 0.0787
_refine_ls_shift/su_max 0.003
_refine_ls_shift/su_mean 0.000
_refine_ls_structure_factor_coef Fsqd
_refine_ls_weighting_details 'w=1/[\s^2^(Fo^2^)+(0.0939P)^2^] where P=(Fo^2^+2Fc^2^)/3'
_refine_ls_weighting_scheme calc
_refine_ls_wR_factor_gt 0.1748
_refine_ls_wR_factor_ref 0.2109
_reflns_Friedel_coverage 0.000
_reflns_number_gt 2053
_reflns_number_total 4026
_reflns_threshold_expression 'I > 2\s(I)'
_cod_data_source_file d0cc00919a2.cif
_cod_data_source_block gb08a
_cod_depositor_comments 'Adding full bibliography for 7126634--7126636.cif.'
_cod_original_cell_volume 1951.1(5)
_cod_original_sg_symbol_H-M 'P 21/n'
_cod_database_code 7126635
_shelx_shelxl_version_number 2017/1
_shelx_space_group_comment
;
The symmetry employed for this shelxl refinement is uniquely defined
by the following loop, which should always be used as a source of
symmetry information in preference to the above space-group names.
They are only intended as comments.
;
_shelx_estimated_absorpt_t_min 0.932
_shelx_estimated_absorpt_t_max 0.996

loop_
_space_group_symop_operation_xyz
'x, y, z'
'-x+1/2, y+1/2, -z+1/2'
'-x, -y, -z'
'x-1/2, -y-1/2, z-1/2'

loop_
_atom_site_label
_atom_site_type_symbol
_atom_site_fract_x
_atom_site_fract_y
_atom_site_fract_z
_atom_site_U_iso_or_equiv
_atom_site_adp_type
_atom_site_occupancy
_atom_site_site_symmetry_order
_atom_site_calc_flag
_atom_site_refinement_flags_posn
_atom_site_refinement_flags_adp
_atom_site_refinement_flags_occupancy
_atom_site_disorder_assembly
_atom_site_disorder_group
Cu1 Cu 0.74078(10) 0.25258(6) 0.91504(6) 0.0261(3) Uani 1 1 d . . . . .
N1 N 0.5986(7) 0.3290(4) 0.8421(4) 0.0295(15) Uani 1 1 d . . . . .
N2 N 0.5750(7) 0.1633(4) 0.9045(4) 0.0282(15) Uani 1 1 d . . . . .
N3 N 0.8942(7) 0.1565(4) 0.9229(4) 0.0306(15) Uani 1 1 d . . . . .
N4 N 0.9118(7) 0.3263(4) 0.8630(4) 0.0321(16) Uani 1 1 d . . . . .
N5 N 0.7259(7) 0.3478(4) 1.0254(4) 0.0285(15) Uani 1 1 d . . . . .
C1 C 0.5043(10) 0.2698(5) 0.7846(6) 0.041(2) Uani 1 1 d . . . . .
H1A H 0.564871 0.247310 0.731034 0.050 Uiso 1 1 calc R U . . .
H1B H 0.415957 0.300509 0.757535 0.050 Uiso 1 1 calc R U . . .
C2 C 0.4503(9) 0.1985(5) 0.8448(5) 0.039(2) Uani 1 1 d . . . . .
H2A H 0.367604 0.218740 0.886491 0.047 Uiso 1 1 calc R U . . .
H2B H 0.408601 0.153322 0.803303 0.047 Uiso 1 1 calc R U . . .
C3 C 0.5123(10) 0.1305(5) 0.9945(6) 0.044(2) Uani 1 1 d . . . . .
H3A H 0.437872 0.085982 0.980480 0.065 Uiso 1 1 calc R U . . .
H3B H 0.462706 0.176645 1.029095 0.065 Uiso 1 1 calc R U . . .
H3C H 0.594624 0.107043 1.033705 0.065 Uiso 1 1 calc R U . . .
C4 C 0.6604(10) 0.0967(5) 0.8518(6) 0.038(2) Uani 1 1 d . . . . .
H4A H 0.681742 0.116599 0.786323 0.046 Uiso 1 1 calc R U . . .
H4B H 0.598138 0.044677 0.847264 0.046 Uiso 1 1 calc R U . . .
C5 C 0.8076(10) 0.0773(5) 0.9027(6) 0.045(2) Uani 1 1 d . . . . .
H5A H 0.785973 0.047757 0.963315 0.053 Uiso 1 1 calc R U . . .
H5B H 0.869837 0.039224 0.862745 0.053 Uiso 1 1 calc R U . . .
C6 C 0.9853(9) 0.1453(5) 1.0117(5) 0.040(2) Uani 1 1 d . . . . .
H6A H 1.056167 0.098064 1.003612 0.060 Uiso 1 1 calc R U . . .
H6B H 0.917307 0.133292 1.065050 0.060 Uiso 1 1 calc R U . . .
H6C H 1.042487 0.197307 1.024978 0.060 Uiso 1 1 calc R U . . .
C7 C 0.9956(9) 0.1801(5) 0.8430(5) 0.035(2) Uani 1 1 d . . . . .
H7A H 0.941135 0.172357 0.781635 0.042 Uiso 1 1 calc R U . . .
H7B H 1.085701 0.142582 0.843024 0.042 Uiso 1 1 calc R U . . .
C8 C 1.0452(9) 0.2703(5) 0.8527(6) 0.040(2) Uani 1 1 d . . . . .
H8A H 1.112303 0.276237 0.909140 0.048 Uiso 1 1 calc R U . . .
H8B H 1.103587 0.287140 0.795630 0.048 Uiso 1 1 calc R U . . .
C9 C 0.8501(9) 0.3528(5) 0.7681(5) 0.038(2) Uani 1 1 d . . . . .
H9A H 0.848203 0.303574 0.724375 0.046 Uiso 1 1 calc R U . . .
H9B H 0.916247 0.396778 0.740144 0.046 Uiso 1 1 calc R U . . .
C10 C 0.6902(9) 0.3874(5) 0.7798(6) 0.042(2) Uani 1 1 d . . . . .
H10A H 0.694741 0.444431 0.809110 0.050 Uiso 1 1 calc R U . . .
H10B H 0.640602 0.392717 0.716581 0.050 Uiso 1 1 calc R U . . .
C11 C 0.9399(10) 0.3987(5) 0.9279(6) 0.042(2) Uani 1 1 d . . . . .
H11A H 0.888382 0.449651 0.902336 0.050 Uiso 1 1 calc R U . . .
H11B H 1.050203 0.410511 0.930716 0.050 Uiso 1 1 calc R U . . .
C12 C 0.8828(9) 0.3809(5) 1.0271(6) 0.041(2) Uani 1 1 d . . . . .
H12A H 0.950387 0.339147 1.058476 0.049 Uiso 1 1 calc R U . . .
H12B H 0.885941 0.433785 1.065038 0.049 Uiso 1 1 calc R U . . .
C13 C 0.5128(10) 0.3754(5) 0.9146(5) 0.039(2) Uani 1 1 d . . . . .
H13A H 0.438745 0.336673 0.944561 0.047 Uiso 1 1 calc R U . . .
H13B H 0.455189 0.421761 0.883478 0.047 Uiso 1 1 calc R U . . .
C14 C 0.6146(9) 0.4122(5) 0.9906(6) 0.037(2) Uani 1 1 d . . . . .
H14A H 0.669903 0.461489 0.964430 0.044 Uiso 1 1 calc R U . . .
H14B H 0.552182 0.432129 1.044547 0.044 Uiso 1 1 calc R U . . .
C15 C 0.6830(10) 0.3166(6) 1.1205(5) 0.042(2) Uani 1 1 d . . . . .
H15A H 0.691094 0.362917 1.166801 0.063 Uiso 1 1 calc R U . . .
H15B H 0.751154 0.270471 1.139430 0.063 Uiso 1 1 calc R U . . .
H15C H 0.578182 0.295828 1.118553 0.063 Uiso 1 1 calc R U . . .
Cl1 Cl 0.7435(3) 0.6584(3) 0.8987(2) 0.0833(15) Uani 0.807(3) 1 d . . P A 1
Cl1A Cl 0.743(2) 0.7195(11) 0.9263(12) 0.024(4) Uiso 0.110(3) 1 d . . P B 2
Cl1B Cl 0.700(3) 0.5911(18) 0.855(2) 0.048(8) Uiso 0.082(3) 1 d . . P C 3
Cl2 Cl 0.2590(10) 0.9722(4) 0.7923(4) 0.021(2) Uani 0.552(10) 1 d . . P D 1
Cl2A Cl 0.2478(14) 0.9741(8) 0.7980(9) 0.070(6) Uani 0.448(10) 1 d D . P D 2
O1 O 0.2503(16) 1.0144(7) 0.8742(8) 0.056(5) Uani 0.448(10) 1 d D U P D 2
O2 O 0.2699(14) 0.8967(7) 0.8049(8) 0.042(4) Uani 0.448(10) 1 d D . P D 2
O3 O 0.1116(17) 0.9842(10) 0.7671(11) 0.114(6) Uani 0.448(10) 1 d D U P D 2
O4 O 0.333(2) 1.0047(9) 0.7365(10) 0.100(8) Uani 0.448(10) 1 d D . P D 2

loop_
_atom_site_aniso_label
_atom_site_aniso_U_11
_atom_site_aniso_U_22
_atom_site_aniso_U_33
_atom_site_aniso_U_23
_atom_site_aniso_U_13
_atom_site_aniso_U_12
Cu1 0.0214(5) 0.0258(5) 0.0311(5) 0.0000(5) 0.0013(3) 0.0022(5)
N1 0.027(4) 0.037(4) 0.025(3) 0.003(3) 0.003(3) 0.005(3)
N2 0.022(4) 0.034(4) 0.029(3) -0.001(3) 0.001(3) 0.006(3)
N3 0.026(4) 0.033(4) 0.034(4) -0.003(3) -0.003(3) 0.001(3)
N4 0.034(4) 0.032(4) 0.030(4) -0.001(3) 0.010(3) -0.002(3)
N5 0.024(4) 0.034(4) 0.027(3) 0.000(3) -0.002(3) 0.001(3)
C1 0.035(5) 0.053(6) 0.036(5) 0.002(4) -0.010(4) 0.008(4)
C2 0.031(5) 0.053(6) 0.035(5) 0.000(4) -0.004(4) 0.003(4)
C3 0.041(6) 0.045(5) 0.046(5) 0.012(4) 0.006(4) -0.008(4)
C4 0.040(6) 0.036(5) 0.039(5) -0.008(4) 0.001(4) -0.003(4)
C5 0.045(6) 0.036(5) 0.052(6) 0.000(4) 0.000(4) 0.008(4)
C6 0.034(5) 0.047(5) 0.039(5) 0.001(4) 0.001(4) 0.012(4)
C7 0.036(5) 0.042(5) 0.027(4) -0.005(4) 0.009(4) 0.003(4)
C8 0.027(5) 0.051(6) 0.043(5) -0.006(4) 0.006(4) 0.004(4)
C9 0.038(5) 0.039(5) 0.039(5) 0.009(4) 0.005(4) -0.006(4)
C10 0.029(5) 0.049(5) 0.048(5) 0.012(4) 0.002(4) 0.003(4)
C11 0.038(6) 0.036(5) 0.052(6) -0.005(4) 0.006(4) -0.013(4)
C12 0.030(5) 0.037(5) 0.055(6) -0.014(4) -0.003(4) -0.010(4)
C13 0.046(6) 0.033(5) 0.039(5) 0.005(4) 0.000(4) 0.019(4)
C14 0.039(5) 0.024(4) 0.047(5) -0.004(4) 0.002(4) 0.011(4)
C15 0.044(6) 0.057(6) 0.025(4) -0.002(4) 0.003(4) 0.004(4)
Cl1 0.0215(17) 0.187(5) 0.0410(18) -0.004(2) 0.0020(13) -0.007(2)
Cl2 0.032(4) 0.020(4) 0.010(3) -0.005(3) 0.002(2) 0.000(3)
Cl2A 0.023(6) 0.065(10) 0.122(12) 0.028(8) -0.014(6) -0.005(6)
O1 0.114(13) 0.030(8) 0.025(7) -0.017(6) 0.018(7) 0.011(7)
O2 0.057(10) 0.035(8) 0.034(7) -0.018(6) 0.006(6) 0.009(7)
O3 0.158(14) 0.090(10) 0.093(10) -0.020(8) 0.019(9) 0.010(10)
O4 0.18(2) 0.059(11) 0.064(13) 0.011(9) 0.068(13) -0.002(12)

loop_
_atom_type_symbol
_atom_type_description
_atom_type_scat_dispersion_real
_atom_type_scat_dispersion_imag
_atom_type_scat_source
C C 0.0040 0.0020 'L. Kissel & R.H. Pratt, Acta Cryst A (1990), A46, 170-175'
H H 0.0000 0.0000 'International Tables Vol C Tables 4.2.6.8 and 6.1.1.4'
N N 0.0076 0.0040 'L. Kissel & R.H. Pratt, Acta Cryst A (1990), A46, 170-175'
O O 0.0132 0.0074 'L. Kissel & R.H. Pratt, Acta Cryst A (1990), A46, 170-175'
Cl Cl 0.1697 0.1896 'L. Kissel & R.H. Pratt, Acta Cryst A (1990), A46, 170-175'
Cu Cu 0.2913 1.4803 'L. Kissel & R.H. Pratt, Acta Cryst A (1990), A46, 170-175'

loop_
_geom_angle_atom_site_label_1
_geom_angle_atom_site_label_2
_geom_angle_atom_site_label_3
_geom_angle
_geom_angle_site_symmetry_1
_geom_angle_site_symmetry_3
_geom_angle_publ_flag
N1 Cu1 N3 152.3(2) . . ?
N1 Cu1 N2 86.3(2) . . ?
N3 Cu1 N2 87.9(2) . . ?
N1 Cu1 N4 86.2(3) . . ?
N3 Cu1 N4 87.3(3) . . ?
N2 Cu1 N4 154.1(2) . . ?
N1 Cu1 N5 84.7(2) . . ?
N3 Cu1 N5 121.5(2) . . ?
N2 Cu1 N5 119.2(2) . . ?
N4 Cu1 N5 84.7(2) . . ?
C13 N1 C1 113.7(6) . . ?
C13 N1 C10 112.0(6) . . ?
C1 N1 C10 111.7(6) . . ?
C13 N1 Cu1 105.6(4) . . ?
C1 N1 Cu1 104.1(4) . . ?
C10 N1 Cu1 109.2(5) . . ?
C3 N2 C2 109.6(6) . . ?
C3 N2 C4 111.7(6) . . ?
C2 N2 C4 111.0(6) . . ?
C3 N2 Cu1 117.0(5) . . ?
C2 N2 Cu1 108.0(5) . . ?
C4 N2 Cu1 99.2(4) . . ?
C7 N3 C6 109.8(6) . . ?
C7 N3 C5 112.1(6) . . ?
C6 N3 C5 109.4(6) . . ?
C7 N3 Cu1 100.0(5) . . ?
C6 N3 Cu1 119.2(5) . . ?
C5 N3 Cu1 106.0(5) . . ?
C8 N4 C11 113.1(6) . . ?
C8 N4 C9 111.4(6) . . ?
C11 N4 C9 113.0(6) . . ?
C8 N4 Cu1 106.4(5) . . ?
C11 N4 Cu1 109.9(5) . . ?
C9 N4 Cu1 102.3(5) . . ?
C15 N5 C12 110.4(6) . . ?
C15 N5 C14 110.6(6) . . ?
C12 N5 C14 112.1(6) . . ?
C15 N5 Cu1 115.7(5) . . ?
C12 N5 Cu1 101.4(4) . . ?
C14 N5 Cu1 106.4(4) . . ?
N1 C1 C2 110.3(6) . . ?
N2 C2 C1 111.5(7) . . ?
N2 C4 C5 110.1(6) . . ?
N3 C5 C4 110.9(6) . . ?
N3 C7 C8 110.3(6) . . ?
N4 C8 C7 110.3(7) . . ?
N4 C9 C10 109.7(6) . . ?
N1 C10 C9 109.9(6) . . ?
N4 C11 C12 111.6(6) . . ?
N5 C12 C11 111.5(6) . . ?
N1 C13 C14 112.1(7) . . ?
N5 C14 C13 110.9(6) . . ?
O2 Cl2A O1 115.7(11) . . ?
O2 Cl2A O4 109.9(11) . . ?
O1 Cl2A O4 112.9(11) . . ?
O2 Cl2A O3 107.1(11) . . ?
O1 Cl2A O3 103.8(11) . . ?
O4 Cl2A O3 106.6(12) . . ?

loop_
_geom_bond_atom_site_label_1
_geom_bond_atom_site_label_2
_geom_bond_distance
_geom_bond_site_symmetry_2
_geom_bond_publ_flag
Cu1 N1 2.013(6) . ?
Cu1 N3 2.034(6) . ?
Cu1 N2 2.035(6) . ?
Cu1 N4 2.042(6) . ?
Cu1 N5 2.162(6) . ?
N1 C13 1.467(9) . ?
N1 C1 1.486(9) . ?
N1 C10 1.508(9) . ?
N2 C3 1.475(9) . ?
N2 C2 1.486(9) . ?
N2 C4 1.491(9) . ?
N3 C7 1.485(9) . ?
N3 C6 1.488(9) . ?
N3 C5 1.491(10) . ?
N4 C8 1.479(9) . ?
N4 C11 1.481(9) . ?
N4 C9 1.494(9) . ?
N5 C15 1.474(9) . ?
N5 C12 1.477(9) . ?
N5 C14 1.493(9) . ?
C1 C2 1.487(11) . ?
C4 C5 1.507(11) . ?
C7 C8 1.497(11) . ?
C9 C10 1.521(11) . ?
C11 C12 1.509(11) . ?
C13 C14 1.505(11) . ?
Cl2A O2 1.242(12) . ?
Cl2A O1 1.243(11) . ?
Cl2A O4 1.246(13) . ?
Cl2A O3 1.283(14) . ?
